data_4119674
loop_
_publ_author_name
'Xin Xu'
'Gerald Kehr'
'Constantin G. Daniliuc'
'Gerhard Erker'

_publ_section_title
;
 Reactions of a Cationic Geminal Zr+/P Pair with Small Molecules
;
_journal_name_full 'Journal of the American Chemical Society'
_journal_page_first 6465
_journal_page_last 6476
_journal_paper_doi 10.1021/ja3110076
_journal_volume 135
_journal_year 2013
_chemical_formula_sum 'C66 H48 B F20 O2 P Zr'
_chemical_formula_weight 1386.04
_chemical_name_systematic
; 
 ? 
;
_space_group_IT_number 2
_symmetry_cell_setting triclinic
_symmetry_space_group_name_Hall '-P 1'
_symmetry_space_group_name_H-M 'P -1'
_atom_sites_solution_hydrogens geom
_atom_sites_solution_primary direct
_atom_sites_solution_secondary difmap
_audit_creation_method SHELXL-97
_cell_angle_alpha 91.7070(10)
_cell_angle_beta 91.9710(10)
_cell_angle_gamma 104.0750(10)
_cell_formula_units_Z 2
_cell_length_a 10.6552(2)
_cell_length_b 16.3512(2)
_cell_length_c 18.5198(3)
_cell_measurement_reflns_used 7625
_cell_measurement_temperature 223(2)
_cell_measurement_theta_max 28.28
_cell_measurement_theta_min 4.08
_cell_volume 3125.47(9)
_computing_cell_refinement 'Collect (Nonius B.V., 1998)'
_computing_data_collection 'Collect (Nonius B.V., 1998)'
_computing_data_reduction 'Denzo-SMN (Otwinowski & Minor, 1997)'
_computing_molecular_graphics 'XP (BrukerAXS, 2000)'
_computing_publication_material 'SHELXL-97 (Sheldrick, 1997)'
_computing_structure_refinement 'SHELXL-97 (Sheldrick, 1997)'
_computing_structure_solution 'SHELXS-97 (Sheldrick, 1990)'
_diffrn_ambient_temperature 223(2)
_diffrn_measured_fraction_theta_full 0.980
_diffrn_measured_fraction_theta_max 0.980
_diffrn_measurement_device_type 'Nonius KappaCCD APEXII'
_diffrn_measurement_method '\w and \f scans'
_diffrn_radiation_monochromator 'Montel mirror'
_diffrn_radiation_source 'rotating anode Nonius FR591'
_diffrn_radiation_type MoK\a
_diffrn_radiation_wavelength 0.71073
_diffrn_reflns_av_R_equivalents 0.040
_diffrn_reflns_av_sigmaI/netI 0.0369
_diffrn_reflns_limit_h_max 12
_diffrn_reflns_limit_h_min -12
_diffrn_reflns_limit_k_max 19
_diffrn_reflns_limit_k_min -19
_diffrn_reflns_limit_l_max 21
_diffrn_reflns_limit_l_min -22
_diffrn_reflns_number 29120
_diffrn_reflns_theta_full 25.00
_diffrn_reflns_theta_max 25.00
_diffrn_reflns_theta_min 4.11
_exptl_absorpt_coefficient_mu 0.305
_exptl_absorpt_correction_T_max 0.9939
_exptl_absorpt_correction_T_min 0.9276
_exptl_absorpt_correction_type multi-scan
_exptl_absorpt_process_details 'Denzo (Otwinowski, Borek, Majewski & Minor, 2003)'
_exptl_crystal_colour yellow
_exptl_crystal_density_diffrn 1.473
_exptl_crystal_description plate
_exptl_crystal_F_000 1400
_exptl_crystal_size_max 0.25
_exptl_crystal_size_mid 0.13
_exptl_crystal_size_min 0.02
_refine_diff_density_max 0.432
_refine_diff_density_min -0.357
_refine_diff_density_rms 0.065
_refine_ls_extinction_method none
_refine_ls_goodness_of_fit_ref 1.046
_refine_ls_hydrogen_treatment constr
_refine_ls_matrix_type full
_refine_ls_number_parameters 831
_refine_ls_number_reflns 10788
_refine_ls_number_restraints 6
_refine_ls_restrained_S_all 1.050
_refine_ls_R_factor_all 0.0526
_refine_ls_R_factor_gt 0.0464
_refine_ls_shift/su_max 0.001
_refine_ls_shift/su_mean 0.000
_refine_ls_structure_factor_coef Fsqd
_refine_ls_weighting_details 'calc w=1/[\s^2^(Fo^2^)+(0.0528P)^2^+4.0760P] where P=(Fo^2^+2Fc^2^)/3'
_refine_ls_weighting_scheme calc
_refine_ls_wR_factor_gt 0.1181
_refine_ls_wR_factor_ref 0.1225
_reflns_number_gt 9535
_reflns_number_total 10788
_reflns_threshold_expression >2sigma(I)
_cod_data_source_file ja3110076_si_010.cif
_cod_data_source_block erk6726
_cod_database_code 4119674

loop_
_symmetry_equiv_pos_as_xyz
'x, y, z'
'-x, -y, -z'

loop_
_atom_site_label
_atom_site_type_symbol
_atom_site_fract_x
_atom_site_fract_y
_atom_site_fract_z
_atom_site_U_iso_or_equiv
_atom_site_adp_type
_atom_site_occupancy
_atom_site_symmetry_multiplicity
_atom_site_calc_flag
_atom_site_refinement_flags
Zr1 Zr 0.52491(3) 0.788533(16) 0.595716(14) 0.02788(9) Uani 1 1 d .
P1 P 0.55950(7) 0.90359(5) 0.75892(4) 0.03182(17) Uani 1 1 d .
B1 B 1.0700(3) 0.3536(2) 0.75573(17) 0.0299(7) Uani 1 1 d .
O1 O 0.5548(2) 0.91888(12) 0.61590(11) 0.0351(5) Uani 1 1 d .
O2 O 0.5762(3) 1.04020(15) 0.67910(13) 0.0665(8) Uani 1 1 d .
C1 C 0.5465(3) 0.79799(18) 0.72540(15) 0.0298(6) Uani 1 1 d .
C2 C 0.5574(3) 0.73727(19) 0.77138(16) 0.0339(6) Uani 1 1 d .
C3 C 0.5264(3) 0.6457(2) 0.74621(18) 0.0431(7) Uani 1 1 d .
H3A H 0.4545 0.6141 0.7726 0.065 Uiso 1 1 calc R
H3B H 0.6016 0.6233 0.7550 0.065 Uiso 1 1 calc R
H3C H 0.5031 0.6409 0.6949 0.065 Uiso 1 1 calc R
C4 C 0.5652(3) 0.96557(18) 0.67425(17) 0.0379(7) Uani 1 1 d .
C11 C 0.6567(3) 0.7260(2) 0.50457(16) 0.0381(7) Uani 1 1 d .
C12 C 0.6925(3) 0.70262(19) 0.57353(16) 0.0355(6) Uani 1 1 d .
C13 C 0.7598(3) 0.7774(2) 0.61333(16) 0.0348(6) Uani 1 1 d .
C14 C 0.7626(3) 0.8464(2) 0.56872(17) 0.0377(7) Uani 1 1 d .
C15 C 0.6954(3) 0.8152(2) 0.50225(16) 0.0392(7) Uani 1 1 d .
C16 C 0.3470(3) 0.7354(2) 0.49710(15) 0.0357(7) Uani 1 1 d .
C17 C 0.3253(3) 0.67664(18) 0.55358(16) 0.0335(6) Uani 1 1 d .
C18 C 0.2884(3) 0.71800(18) 0.61535(15) 0.0323(6) Uani 1 1 d .
C19 C 0.2929(3) 0.80267(19) 0.59757(16) 0.0338(6) Uani 1 1 d .
C20 C 0.3308(3) 0.81327(19) 0.52522(17) 0.0361(7) Uani 1 1 d .
C21 C 0.6211(4) 0.6655(3) 0.44041(19) 0.0538(9) Uani 1 1 d .
H21A H 0.6951 0.6438 0.4283 0.081 Uiso 1 1 calc R
H21B H 0.5955 0.6945 0.3995 0.081 Uiso 1 1 calc R
H21C H 0.5496 0.6191 0.4519 0.081 Uiso 1 1 calc R
C22 C 0.6890(4) 0.6132(2) 0.5926(2) 0.0513(9) Uani 1 1 d .
H22A H 0.6026 0.5779 0.5823 0.077 Uiso 1 1 calc R
H22B H 0.7117 0.6117 0.6437 0.077 Uiso 1 1 calc R
H22C H 0.7505 0.5925 0.5643 0.077 Uiso 1 1 calc R
C23 C 0.8373(3) 0.7798(3) 0.68284(18) 0.0488(8) Uani 1 1 d .
H23A H 0.9247 0.7768 0.6724 0.073 Uiso 1 1 calc R
H23B H 0.7971 0.7322 0.7111 0.073 Uiso 1 1 calc R
H23C H 0.8401 0.8319 0.7100 0.073 Uiso 1 1 calc R
C24 C 0.8380(4) 0.9358(2) 0.5848(2) 0.0532(9) Uani 1 1 d .
H24A H 0.9064 0.9509 0.5508 0.080 Uiso 1 1 calc R
H24B H 0.8758 0.9408 0.6337 0.080 Uiso 1 1 calc R
H24C H 0.7806 0.9734 0.5804 0.080 Uiso 1 1 calc R
C25 C 0.6844(4) 0.8673(3) 0.4377(2) 0.0562(9) Uani 1 1 d .
H25A H 0.6376 0.9093 0.4503 0.084 Uiso 1 1 calc R
H25B H 0.6382 0.8309 0.3981 0.084 Uiso 1 1 calc R
H25C H 0.7704 0.8952 0.4232 0.084 Uiso 1 1 calc R
C26 C 0.3483(4) 0.7147(3) 0.41755(17) 0.0519(9) Uani 1 1 d .
H26A H 0.2640 0.7128 0.3951 0.078 Uiso 1 1 calc R
H26B H 0.3681 0.6602 0.4106 0.078 Uiso 1 1 calc R
H26C H 0.4136 0.7576 0.3957 0.078 Uiso 1 1 calc R
C27 C 0.3157(4) 0.5836(2) 0.5459(2) 0.0485(8) Uani 1 1 d .
H27A H 0.3445 0.5639 0.5909 0.073 Uiso 1 1 calc R
H27B H 0.3700 0.5729 0.5074 0.073 Uiso 1 1 calc R
H27C H 0.2266 0.5539 0.5342 0.073 Uiso 1 1 calc R
C28 C 0.2289(3) 0.6748(2) 0.68060(17) 0.0442(8) Uani 1 1 d .
H28A H 0.2498 0.7136 0.7224 0.066 Uiso 1 1 calc R
H28B H 0.2628 0.6258 0.6890 0.066 Uiso 1 1 calc R
H28C H 0.1357 0.6571 0.6726 0.066 Uiso 1 1 calc R
C29 C 0.2458(3) 0.8670(2) 0.64129(19) 0.0460(8) Uani 1 1 d .
H29A H 0.3114 0.9200 0.6438 0.069 Uiso 1 1 calc R
H29B H 0.2289 0.8474 0.6897 0.069 Uiso 1 1 calc R
H29C H 0.1667 0.8754 0.6186 0.069 Uiso 1 1 calc R
C30 C 0.3378(4) 0.8916(2) 0.4843(2) 0.0535(9) Uani 1 1 d .
H30A H 0.3813 0.8878 0.4396 0.080 Uiso 1 1 calc R
H30B H 0.3857 0.9402 0.5134 0.080 Uiso 1 1 calc R
H30C H 0.2508 0.8975 0.4733 0.080 Uiso 1 1 calc R
C31 C 0.6025(3) 0.7485(2) 0.84973(16) 0.0402(7) Uani 1 1 d .
C32 C 0.7338(4) 0.7761(2) 0.86824(18) 0.0507(9) Uani 1 1 d .
H32 H 0.7928 0.7909 0.8315 0.061 Uiso 1 1 calc R
C33 C 0.7795(4) 0.7823(3) 0.9392(2) 0.0654(11) Uani 1 1 d .
H33 H 0.8689 0.7996 0.9505 0.078 Uiso 1 1 calc R
C34 C 0.6931(5) 0.7630(4) 0.9937(2) 0.0896(17) Uani 1 1 d .
H34 H 0.7233 0.7688 1.0423 0.107 Uiso 1 1 calc R
C35 C 0.5633(5) 0.7355(4) 0.9765(2) 0.0959(18) Uani 1 1 d U
H35 H 0.5045 0.7228 1.0137 0.115 Uiso 1 1 calc R
C36 C 0.5173(4) 0.7261(3) 0.9050(2) 0.0743(13) Uani 1 1 d .
H36 H 0.4285 0.7045 0.8939 0.089 Uiso 1 1 calc R
C41 C 0.6947(3) 0.96058(19) 0.81624(17) 0.0393(7) Uani 1 1 d .
C42 C 0.8098(3) 1.0020(2) 0.7866(2) 0.0516(9) Uani 1 1 d .
H42 H 0.8165 1.0016 0.7361 0.062 Uiso 1 1 calc R
C43 C 0.9137(4) 1.0435(3) 0.8304(3) 0.0676(12) Uani 1 1 d .
H43 H 0.9911 1.0713 0.8096 0.081 Uiso 1 1 calc R
C44 C 0.9056(5) 1.0448(3) 0.9032(3) 0.0748(14) Uani 1 1 d .
H44 H 0.9777 1.0726 0.9328 0.090 Uiso 1 1 calc R
C45 C 0.7919(5) 1.0054(3) 0.9339(2) 0.0758(14) Uani 1 1 d .
H45 H 0.7863 1.0073 0.9844 0.091 Uiso 1 1 calc R
C46 C 0.6846(4) 0.9625(2) 0.89060(19) 0.0534(9) Uani 1 1 d .
H46 H 0.6071 0.9355 0.9116 0.064 Uiso 1 1 calc R
C51 C 0.4152(3) 0.91536(19) 0.80230(16) 0.0355(6) Uani 1 1 d .
C52 C 0.3259(3) 0.8460(2) 0.82691(17) 0.0422(7) Uani 1 1 d .
H52 H 0.3419 0.7920 0.8225 0.051 Uiso 1 1 calc R
C53 C 0.2140(4) 0.8556(2) 0.85775(19) 0.0486(8) Uani 1 1 d .
H53 H 0.1549 0.8086 0.8751 0.058 Uiso 1 1 calc R
C54 C 0.1895(4) 0.9339(2) 0.8629(2) 0.0562(9) Uani 1 1 d .
H54 H 0.1123 0.9402 0.8828 0.067 Uiso 1 1 calc R
C55 C 0.2769(4) 1.0037(2) 0.8390(3) 0.0616(11) Uani 1 1 d .
H55 H 0.2590 1.0572 0.8430 0.074 Uiso 1 1 calc R
C56 C 0.3906(3) 0.9953(2) 0.8093(2) 0.0503(9) Uani 1 1 d .
H56 H 0.4508 1.0430 0.7939 0.060 Uiso 1 1 calc R
C61 C 1.0379(3) 0.32583(18) 0.66916(15) 0.0320(6) Uani 1 1 d .
F62 F 1.03755(19) 0.18452(11) 0.69465(11) 0.0473(4) Uani 1 1 d .
C62 C 1.0286(3) 0.2424(2) 0.64562(17) 0.0374(7) Uani 1 1 d .
F63 F 1.0003(2) 0.13180(13) 0.55660(12) 0.0602(6) Uani 1 1 d .
C63 C 1.0111(3) 0.2142(2) 0.57448(19) 0.0444(8) Uani 1 1 d .
F64 F 0.9895(2) 0.24364(16) 0.45128(10) 0.0624(6) Uani 1 1 d .
C64 C 1.0048(3) 0.2699(2) 0.52116(17) 0.0450(8) Uani 1 1 d .
F65 F 1.0106(2) 0.40844(15) 0.48891(10) 0.0574(5) Uani 1 1 d .
C65 C 1.0157(3) 0.3528(2) 0.54058(17) 0.0422(7) Uani 1 1 d .
F66 F 1.04406(18) 0.46213(11) 0.62518(9) 0.0436(4) Uani 1 1 d .
C66 C 1.0320(3) 0.3790(2) 0.61256(16) 0.0356(7) Uani 1 1 d .
C71 C 1.2205(3) 0.34411(17) 0.76648(14) 0.0293(6) Uani 1 1 d .
F72 F 1.29334(16) 0.46406(10) 0.69628(9) 0.0386(4) Uani 1 1 d .
C72 C 1.3211(3) 0.40006(17) 0.73366(15) 0.0305(6) Uani 1 1 d .
F73 F 1.53712(17) 0.45098(12) 0.70046(11) 0.0463(4) Uani 1 1 d .
C73 C 1.4473(3) 0.39460(18) 0.73456(16) 0.0341(6) Uani 1 1 d .
F74 F 1.60420(18) 0.32314(14) 0.77135(13) 0.0608(6) Uani 1 1 d .
C74 C 1.4814(3) 0.3301(2) 0.76935(18) 0.0398(7) Uani 1 1 d .
F75 F 1.41785(19) 0.20776(13) 0.83666(12) 0.0566(5) Uani 1 1 d .
C75 C 1.3866(3) 0.27203(19) 0.80258(17) 0.0385(7) Uani 1 1 d .
F76 F 1.17578(16) 0.21784(11) 0.83191(10) 0.0399(4) Uani 1 1 d .
C76 C 1.2611(3) 0.27998(18) 0.79969(15) 0.0320(6) Uani 1 1 d .
C81 C 0.9696(3) 0.29670(18) 0.81157(16) 0.0315(6) Uani 1 1 d .
F82 F 1.11343(18) 0.35774(13) 0.90955(9) 0.0461(4) Uani 1 1 d .
C82 C 0.9980(3) 0.3080(2) 0.88543(16) 0.0367(7) Uani 1 1 d .
F83 F 0.9511(2) 0.28681(16) 1.00835(11) 0.0636(6) Uani 1 1 d .
C83 C 0.9162(3) 0.2726(2) 0.93787(17) 0.0451(8) Uani 1 1 d .
F84 F 0.7136(2) 0.18736(16) 0.96778(13) 0.0697(7) Uani 1 1 d .
C84 C 0.7959(3) 0.2221(2) 0.9173(2) 0.0469(8) Uani 1 1 d .
F85 F 0.64670(18) 0.15730(13) 0.82438(13) 0.0580(6) Uani 1 1 d .
C85 C 0.7627(3) 0.20786(19) 0.8455(2) 0.0421(7) Uani 1 1 d .
F86 F 0.80499(17) 0.22732(11) 0.72500(10) 0.0436(4) Uani 1 1 d .
C86 C 0.8479(3) 0.24472(18) 0.79435(17) 0.0345(6) Uani 1 1 d .
C91 C 1.0528(3) 0.44886(17) 0.77617(15) 0.0293(6) Uani 1 1 d .
F92 F 1.25444(16) 0.50425(11) 0.84099(10) 0.0403(4) Uani 1 1 d .
C92 C 1.1368(3) 0.51265(19) 0.81757(15) 0.0325(6) Uani 1 1 d .
F93 F 1.19833(19) 0.64820(12) 0.87575(11) 0.0490(5) Uani 1 1 d .
C93 C 1.1094(3) 0.58885(18) 0.83744(16) 0.0362(7) Uani 1 1 d .
F94 F 0.9658(2) 0.67771(13) 0.83425(13) 0.0595(6) Uani 1 1 d .
C94 C 0.9933(3) 0.60398(19) 0.81660(17) 0.0391(7) Uani 1 1 d .
F95 F 0.78977(19) 0.55675(13) 0.75633(12) 0.0571(5) Uani 1 1 d .
C95 C 0.9048(3) 0.5431(2) 0.77672(17) 0.0382(7) Uani 1 1 d .
F96 F 0.84321(16) 0.41070(11) 0.71927(10) 0.0415(4) Uani 1 1 d .
C96 C 0.9352(3) 0.46797(18) 0.75842(15) 0.0320(6) Uani 1 1 d .

loop_
_atom_site_aniso_label
_atom_site_aniso_U_11
_atom_site_aniso_U_22
_atom_site_aniso_U_33
_atom_site_aniso_U_23
_atom_site_aniso_U_13
_atom_site_aniso_U_12
Zr1 0.02783(15) 0.02948(15) 0.02600(15) 0.00177(10) 0.00024(10) 0.00641(11)
P1 0.0353(4) 0.0302(4) 0.0293(4) -0.0001(3) -0.0004(3) 0.0072(3)
B1 0.0271(16) 0.0313(16) 0.0313(16) 0.0046(13) -0.0010(13) 0.0072(13)
O1 0.0383(11) 0.0335(11) 0.0327(10) 0.0022(9) 0.0015(9) 0.0071(9)
O2 0.122(3) 0.0323(13) 0.0431(14) 0.0040(10) 0.0052(15) 0.0146(14)
C1 0.0278(14) 0.0335(15) 0.0282(14) -0.0001(11) 0.0017(11) 0.0078(11)
C2 0.0333(15) 0.0370(16) 0.0325(15) 0.0013(12) 0.0003(12) 0.0105(12)
C3 0.0508(19) 0.0354(17) 0.0457(18) 0.0057(14) 0.0006(15) 0.0153(14)
C4 0.0443(18) 0.0284(15) 0.0398(16) 0.0017(13) 0.0032(13) 0.0064(13)
C11 0.0348(16) 0.0454(18) 0.0344(15) -0.0057(13) 0.0033(12) 0.0109(13)
C12 0.0346(16) 0.0370(16) 0.0378(16) 0.0021(13) 0.0048(12) 0.0140(13)
C13 0.0289(15) 0.0455(17) 0.0324(15) -0.0014(13) 0.0034(12) 0.0137(13)
C14 0.0303(15) 0.0405(17) 0.0418(17) 0.0015(13) 0.0077(13) 0.0070(13)
C15 0.0379(17) 0.0479(18) 0.0340(15) 0.0072(13) 0.0073(13) 0.0131(14)
C16 0.0319(15) 0.0440(17) 0.0284(14) 0.0018(12) -0.0037(12) 0.0043(13)
C17 0.0287(14) 0.0336(15) 0.0363(15) 0.0013(12) -0.0027(12) 0.0045(12)
C18 0.0270(14) 0.0365(15) 0.0312(14) 0.0027(12) -0.0013(11) 0.0039(12)
C19 0.0246(14) 0.0393(16) 0.0364(15) 0.0024(12) -0.0037(12) 0.0065(12)
C20 0.0277(15) 0.0396(16) 0.0403(16) 0.0086(13) -0.0054(12) 0.0068(12)
C21 0.047(2) 0.070(2) 0.0438(19) -0.0193(17) 0.0017(15) 0.0160(18)
C22 0.063(2) 0.0421(19) 0.055(2) 0.0055(16) 0.0122(17) 0.0215(17)
C23 0.0350(17) 0.076(2) 0.0370(17) -0.0019(16) -0.0001(14) 0.0173(17)
C24 0.0430(19) 0.0439(19) 0.069(2) -0.0021(17) 0.0154(17) 0.0015(15)
C25 0.054(2) 0.071(2) 0.046(2) 0.0213(18) 0.0094(16) 0.0163(19)
C26 0.0439(19) 0.079(3) 0.0317(16) 0.0001(16) -0.0040(14) 0.0131(18)
C27 0.047(2) 0.0361(17) 0.058(2) -0.0024(15) 0.0002(16) 0.0016(15)
C28 0.0391(17) 0.0508(19) 0.0383(17) 0.0105(14) 0.0027(14) 0.0016(15)
C29 0.0368(17) 0.0498(19) 0.054(2) -0.0059(16) -0.0022(15) 0.0166(15)
C30 0.051(2) 0.052(2) 0.057(2) 0.0241(17) -0.0053(17) 0.0101(17)
C31 0.0470(18) 0.0470(18) 0.0316(15) 0.0061(13) -0.0009(13) 0.0208(15)
C32 0.052(2) 0.069(2) 0.0371(17) 0.0013(16) -0.0015(15) 0.0279(18)
C33 0.068(3) 0.095(3) 0.043(2) -0.005(2) -0.0172(19) 0.043(2)
C34 0.094(4) 0.155(5) 0.033(2) 0.001(3) -0.011(2) 0.060(4)
C35 0.085(3) 0.168(5) 0.040(2) 0.024(3) 0.010(2) 0.038(3)
C36 0.057(2) 0.124(4) 0.044(2) 0.024(2) 0.0046(18) 0.023(3)
C41 0.0410(17) 0.0350(16) 0.0421(17) -0.0048(13) -0.0035(14) 0.0113(13)
C42 0.0409(19) 0.0452(19) 0.067(2) -0.0065(17) 0.0010(17) 0.0086(15)
C43 0.042(2) 0.050(2) 0.109(4) -0.009(2) -0.013(2) 0.0090(17)
C44 0.059(3) 0.055(2) 0.108(4) -0.020(2) -0.043(3) 0.019(2)
C45 0.094(4) 0.078(3) 0.057(2) -0.024(2) -0.032(2) 0.034(3)
C46 0.054(2) 0.061(2) 0.0442(19) -0.0073(17) -0.0092(16) 0.0132(18)
C51 0.0362(16) 0.0331(15) 0.0365(15) -0.0028(12) 0.0005(12) 0.0081(12)
C52 0.0512(19) 0.0347(16) 0.0424(17) 0.0011(13) 0.0072(15) 0.0132(14)
C53 0.052(2) 0.0426(18) 0.0499(19) 0.0025(15) 0.0164(16) 0.0075(16)
C54 0.047(2) 0.054(2) 0.069(2) -0.0040(18) 0.0159(18) 0.0147(17)
C55 0.052(2) 0.0394(19) 0.097(3) -0.0039(19) 0.019(2) 0.0174(17)
C56 0.0440(19) 0.0344(17) 0.071(2) -0.0008(16) 0.0069(17) 0.0070(15)
C61 0.0255(14) 0.0358(15) 0.0331(15) -0.0001(12) 0.0011(11) 0.0043(12)
F62 0.0531(11) 0.0352(9) 0.0544(11) 0.0001(8) -0.0006(9) 0.0129(8)
C62 0.0320(16) 0.0390(16) 0.0398(16) 0.0003(13) 0.0008(13) 0.0065(13)
F63 0.0527(12) 0.0523(12) 0.0719(14) -0.0273(11) 0.0012(10) 0.0095(10)
C63 0.0283(15) 0.0491(19) 0.053(2) -0.0176(16) -0.0005(14) 0.0063(14)
F64 0.0445(11) 0.1021(18) 0.0369(10) -0.0222(11) -0.0038(9) 0.0147(11)
C64 0.0300(16) 0.069(2) 0.0337(16) -0.0129(16) 0.0007(13) 0.0085(15)
F65 0.0570(13) 0.0827(15) 0.0332(10) 0.0134(10) -0.0012(9) 0.0173(11)
C65 0.0295(16) 0.062(2) 0.0341(16) 0.0045(15) 0.0006(12) 0.0083(14)
F66 0.0523(11) 0.0401(10) 0.0384(9) 0.0089(8) 0.0016(8) 0.0106(8)
C66 0.0265(14) 0.0443(17) 0.0349(15) 0.0013(13) 0.0011(12) 0.0067(13)
C71 0.0274(14) 0.0314(14) 0.0279(13) -0.0007(11) 0.0001(11) 0.0052(11)
F72 0.0363(9) 0.0349(9) 0.0452(10) 0.0122(7) 0.0034(7) 0.0084(7)
C72 0.0332(15) 0.0269(14) 0.0310(14) -0.0010(11) -0.0005(11) 0.0071(11)
F73 0.0329(9) 0.0444(10) 0.0590(12) 0.0075(9) 0.0119(8) 0.0021(8)
C73 0.0279(15) 0.0325(15) 0.0387(15) -0.0017(12) 0.0054(12) 0.0013(12)
F74 0.0276(10) 0.0647(13) 0.0964(17) 0.0212(12) 0.0134(10) 0.0197(9)
C74 0.0288(15) 0.0436(17) 0.0492(18) 0.0016(14) 0.0029(13) 0.0129(13)
F75 0.0417(11) 0.0550(12) 0.0819(15) 0.0280(11) 0.0084(10) 0.0249(9)
C75 0.0379(17) 0.0375(16) 0.0441(17) 0.0091(13) 0.0040(13) 0.0158(13)
F76 0.0338(9) 0.0388(9) 0.0478(10) 0.0147(8) 0.0052(8) 0.0079(7)
C76 0.0310(15) 0.0319(14) 0.0321(14) 0.0031(12) 0.0046(11) 0.0052(12)
C81 0.0273(14) 0.0314(14) 0.0367(15) 0.0054(12) 0.0021(12) 0.0084(12)
F82 0.0418(10) 0.0593(12) 0.0346(9) 0.0007(8) -0.0041(8) 0.0081(9)
C82 0.0333(16) 0.0409(16) 0.0385(16) 0.0048(13) 0.0032(13) 0.0138(13)
F83 0.0714(15) 0.0891(16) 0.0353(10) 0.0115(10) 0.0123(10) 0.0271(13)
C83 0.050(2) 0.056(2) 0.0362(17) 0.0097(15) 0.0102(14) 0.0246(17)
F84 0.0629(14) 0.0755(15) 0.0749(15) 0.0284(12) 0.0395(12) 0.0172(12)
C84 0.0440(19) 0.0459(19) 0.058(2) 0.0195(16) 0.0251(16) 0.0190(15)
F85 0.0318(10) 0.0448(11) 0.0933(16) 0.0067(11) 0.0108(10) 0.0000(8)
C85 0.0300(16) 0.0329(16) 0.065(2) 0.0073(15) 0.0092(15) 0.0087(13)
F86 0.0337(9) 0.0450(10) 0.0478(10) 0.0000(8) -0.0054(8) 0.0022(8)
C86 0.0289(15) 0.0327(15) 0.0441(17) 0.0027(13) 0.0021(12) 0.0113(12)
C91 0.0281(14) 0.0320(14) 0.0282(13) 0.0045(11) 0.0022(11) 0.0078(11)
F92 0.0297(9) 0.0422(10) 0.0482(10) -0.0065(8) -0.0072(7) 0.0098(7)
C92 0.0260(14) 0.0380(16) 0.0341(15) 0.0033(12) 0.0006(11) 0.0090(12)
F93 0.0471(11) 0.0394(10) 0.0567(12) -0.0132(9) -0.0064(9) 0.0065(8)
C93 0.0370(16) 0.0316(15) 0.0376(16) 0.0003(12) 0.0032(13) 0.0037(13)
F94 0.0611(13) 0.0438(11) 0.0797(15) -0.0107(10) -0.0044(11) 0.0272(10)
C94 0.0440(18) 0.0340(16) 0.0434(17) 0.0025(13) 0.0050(14) 0.0170(14)
F95 0.0409(11) 0.0590(12) 0.0782(14) -0.0005(11) -0.0110(10) 0.0277(10)
C95 0.0312(15) 0.0442(17) 0.0446(17) 0.0080(14) 0.0028(13) 0.0187(13)
F96 0.0285(9) 0.0420(10) 0.0525(11) -0.0019(8) -0.0075(8) 0.0075(7)
C96 0.0282(14) 0.0338(15) 0.0332(14) 0.0034(12) 0.0007(11) 0.0060(12)

loop_
_atom_type_symbol
_atom_type_description
_atom_type_scat_dispersion_real
_atom_type_scat_dispersion_imag
_atom_type_scat_source
C C 0.0033 0.0016 'International Tables Vol C Tables 4.2.6.8 and 6.1.1.4'
H H 0.0000 0.0000 'International Tables Vol C Tables 4.2.6.8 and 6.1.1.4'
B B 0.0013 0.0007 'International Tables Vol C Tables 4.2.6.8 and 6.1.1.4'
F F 0.0171 0.0103 'International Tables Vol C Tables 4.2.6.8 and 6.1.1.4'
O O 0.0106 0.0060 'International Tables Vol C Tables 4.2.6.8 and 6.1.1.4'
P P 0.1023 0.0942 'International Tables Vol C Tables 4.2.6.8 and 6.1.1.4'
Zr Zr -2.9673 0.5597 'International Tables Vol C Tables 4.2.6.8 and 6.1.1.4'

loop_
_geom_angle_atom_site_label_1
_geom_angle_atom_site_label_2
_geom_angle_atom_site_label_3
_geom_angle
O1 Zr1 C1 78.71(9)
O1 Zr1 C15 90.15(9)
C1 Zr1 C15 130.38(10)
O1 Zr1 C17 131.59(9)
C1 Zr1 C17 110.72(10)
C15 Zr1 C17 112.50(10)
O1 Zr1 C20 80.50(9)
C1 Zr1 C20 123.29(10)
C15 Zr1 C20 101.62(10)
C17 Zr1 C20 54.04(10)
O1 Zr1 C19 79.09(9)
C1 Zr1 C19 91.71(9)
C15 Zr1 C19 133.73(10)
C17 Zr1 C19 54.01(10)
C20 Zr1 C19 32.44(10)
O1 Zr1 C18 108.69(9)
C1 Zr1 C18 84.73(9)
C15 Zr1 C18 143.59(10)
C17 Zr1 C18 32.64(9)
C20 Zr1 C18 53.83(9)
C19 Zr1 C18 32.48(10)
O1 Zr1 C14 76.54(9)
C1 Zr1 C14 98.36(10)
C15 Zr1 C14 32.47(10)
C17 Zr1 C14 142.06(10)
C20 Zr1 C14 126.68(10)
C19 Zr1 C14 151.16(10)
C18 Zr1 C14 174.44(10)
O1 Zr1 C16 110.94(9)
C1 Zr1 C16 138.38(10)
C15 Zr1 C16 90.86(10)
C17 Zr1 C16 32.59(9)
C20 Zr1 C16 32.23(10)
C19 Zr1 C16 53.48(10)
C18 Zr1 C16 53.65(9)
C14 Zr1 C16 123.19(10)
O1 Zr1 C12 128.87(9)
C1 Zr1 C12 97.70(10)
C15 Zr1 C12 53.56(10)
C17 Zr1 C12 97.77(10)
C20 Zr1 C12 135.28(10)
C19 Zr1 C12 151.71(10)
C18 Zr1 C12 121.86(10)
C14 Zr1 C12 53.28(10)
C16 Zr1 C12 104.89(10)
O1 Zr1 C13 98.64(9)
C1 Zr1 C13 80.19(9)
C15 Zr1 C13 53.65(10)
C17 Zr1 C13 129.48(10)
C20 Zr1 C13 155.25(10)
C19 Zr1 C13 171.89(9)
C18 Zr1 C13 145.44(10)
C14 Zr1 C13 32.09(10)
C16 Zr1 C13 134.03(10)
C12 Zr1 C13 32.32(10)
O1 Zr1 C11 122.40(9)
C1 Zr1 C11 129.21(10)
C15 Zr1 C11 32.29(10)
C17 Zr1 C11 89.16(10)
C20 Zr1 C11 106.44(10)
C19 Zr1 C11 134.62(10)
C18 Zr1 C11 121.41(10)
C14 Zr1 C11 53.11(10)
C16 Zr1 C11 81.15(10)
C12 Zr1 C11 31.88(10)
C13 Zr1 C11 53.07(9)
C1 P1 C41 122.30(14)
C1 P1 C51 112.57(13)
C41 P1 C51 106.28(14)
C1 P1 C4 103.59(13)
C41 P1 C4 105.59(15)
C51 P1 C4 104.98(14)
C91 B1 C81 100.9(2)
C91 B1 C61 113.1(2)
C81 B1 C61 114.7(2)
C91 B1 C71 113.8(2)
C81 B1 C71 113.3(2)
C61 B1 C71 101.5(2)
C4 O1 Zr1 133.42(19)
C2 C1 P1 120.2(2)
C2 C1 Zr1 128.5(2)
P1 C1 Zr1 111.09(13)
C1 C2 C31 127.5(3)
C1 C2 C3 121.0(3)
C31 C2 C3 111.5(3)
C2 C3 H3A 109.5
C2 C3 H3B 109.5
H3A C3 H3B 109.5
C2 C3 H3C 109.5
H3A C3 H3C 109.5
H3B C3 H3C 109.5
O2 C4 O1 127.5(3)
O2 C4 P1 119.6(2)
O1 C4 P1 112.9(2)
C12 C11 C15 108.2(3)
C12 C11 C21 123.6(3)
C15 C11 C21 125.9(3)
C12 C11 Zr1 73.62(17)
C15 C11 Zr1 71.88(17)
C21 C11 Zr1 133.9(2)
C11 C12 C13 108.0(3)
C11 C12 C22 123.9(3)
C13 C12 C22 126.4(3)
C11 C12 Zr1 74.50(17)
C13 C12 Zr1 73.91(17)
C22 C12 Zr1 129.2(2)
C14 C13 C12 107.6(3)
C14 C13 C23 125.9(3)
C12 C13 C23 125.3(3)
C14 C13 Zr1 73.46(17)
C12 C13 Zr1 73.77(17)
C23 C13 Zr1 128.2(2)
C13 C14 C15 108.3(3)
C13 C14 C24 125.9(3)
C15 C14 C24 125.4(3)
C13 C14 Zr1 74.45(17)
C15 C14 Zr1 72.65(17)
C24 C14 Zr1 124.8(2)
C11 C15 C14 107.7(3)
C11 C15 C25 126.5(3)
C14 C15 C25 125.2(3)
C11 C15 Zr1 75.83(17)
C14 C15 Zr1 74.88(17)
C25 C15 Zr1 121.6(2)
C20 C16 C17 108.0(3)
C20 C16 C26 123.4(3)
C17 C16 C26 126.5(3)
C20 C16 Zr1 72.72(16)
C17 C16 Zr1 72.48(16)
C26 C16 Zr1 133.6(2)
C18 C17 C16 107.7(3)
C18 C17 C27 124.9(3)
C16 C17 C27 126.4(3)
C18 C17 Zr1 74.42(16)
C16 C17 Zr1 74.93(16)
C27 C17 Zr1 125.8(2)
C19 C18 C17 107.8(3)
C19 C18 C28 125.9(3)
C17 C18 C28 125.2(3)
C19 C18 Zr1 73.49(16)
C17 C18 Zr1 72.94(16)
C28 C18 Zr1 129.0(2)
C20 C19 C18 108.1(3)
C20 C19 C29 123.9(3)
C18 C19 C29 127.3(3)
C20 C19 Zr1 73.38(17)
C18 C19 Zr1 74.03(16)
C29 C19 Zr1 125.9(2)
C16 C20 C19 108.4(3)
C16 C20 C30 126.5(3)
C19 C20 C30 124.8(3)
C16 C20 Zr1 75.04(17)
C19 C20 Zr1 74.17(16)
C30 C20 Zr1 121.9(2)
C11 C21 H21A 109.5
C11 C21 H21B 109.5
H21A C21 H21B 109.5
C11 C21 H21C 109.5
H21A C21 H21C 109.5
H21B C21 H21C 109.5
C12 C22 H22A 109.5
C12 C22 H22B 109.5
H22A C22 H22B 109.5
C12 C22 H22C 109.5
H22A C22 H22C 109.5
H22B C22 H22C 109.5
C13 C23 H23A 109.5
C13 C23 H23B 109.5
H23A C23 H23B 109.5
C13 C23 H23C 109.5
H23A C23 H23C 109.5
H23B C23 H23C 109.5
C14 C24 H24A 109.5
C14 C24 H24B 109.5
H24A C24 H24B 109.5
C14 C24 H24C 109.5
H24A C24 H24C 109.5
H24B C24 H24C 109.5
C15 C25 H25A 109.5
C15 C25 H25B 109.5
H25A C25 H25B 109.5
C15 C25 H25C 109.5
H25A C25 H25C 109.5
H25B C25 H25C 109.5
C16 C26 H26A 109.5
C16 C26 H26B 109.5
H26A C26 H26B 109.5
C16 C26 H26C 109.5
H26A C26 H26C 109.5
H26B C26 H26C 109.5
C17 C27 H27A 109.5
C17 C27 H27B 109.5
H27A C27 H27B 109.5
C17 C27 H27C 109.5
H27A C27 H27C 109.5
H27B C27 H27C 109.5
C18 C28 H28A 109.5
C18 C28 H28B 109.5
H28A C28 H28B 109.5
C18 C28 H28C 109.5
H28A C28 H28C 109.5
H28B C28 H28C 109.5
C19 C29 H29A 109.5
C19 C29 H29B 109.5
H29A C29 H29B 109.5
C19 C29 H29C 109.5
H29A C29 H29C 109.5
H29B C29 H29C 109.5
C20 C30 H30A 109.5
C20 C30 H30B 109.5
H30A C30 H30B 109.5
C20 C30 H30C 109.5
H30A C30 H30C 109.5
H30B C30 H30C 109.5
C32 C31 C36 118.1(3)
C32 C31 C2 119.9(3)
C36 C31 C2 121.9(3)
C33 C32 C31 121.6(4)
C33 C32 H32 119.2
C31 C32 H32 119.2
C32 C33 C34 119.6(4)
C32 C33 H33 120.2
C34 C33 H33 120.2
C35 C34 C33 119.7(4)
C35 C34 H34 120.2
C33 C34 H34 120.2
C34 C35 C36 120.8(4)
C34 C35 H35 119.6
C36 C35 H35 119.6
C35 C36 C31 120.1(4)
C35 C36 H36 120.0
C31 C36 H36 120.0
C46 C41 C42 119.4(3)
C46 C41 P1 119.9(3)
C42 C41 P1 120.6(3)
C43 C42 C41 120.6(4)
C43 C42 H42 119.7
C41 C42 H42 119.7
C44 C43 C42 120.5(4)
C44 C43 H43 119.7
C42 C43 H43 119.7
C43 C44 C45 120.0(4)
C43 C44 H44 120.0
C45 C44 H44 120.0
C44 C45 C46 120.7(4)
C44 C45 H45 119.7
C46 C45 H45 119.7
C41 C46 C45 118.8(4)
C41 C46 H46 120.6
C45 C46 H46 120.6
C52 C51 C56 119.2(3)
C52 C51 P1 121.3(2)
C56 C51 P1 119.5(2)
C53 C52 C51 120.7(3)
C53 C52 H52 119.7
C51 C52 H52 119.7
C54 C53 C52 119.6(3)
C54 C53 H53 120.2
C52 C53 H53 120.2
C53 C54 C55 120.8(3)
C53 C54 H54 119.6
C55 C54 H54 119.6
C54 C55 C56 120.2(3)
C54 C55 H55 119.9
C56 C55 H55 119.9
C55 C56 C51 119.5(3)
C55 C56 H56 120.2
C51 C56 H56 120.2
C66 C61 C62 113.0(3)
C66 C61 B1 127.0(3)
C62 C61 B1 119.7(3)
F62 C62 C63 116.4(3)
F62 C62 C61 119.3(3)
C63 C62 C61 124.3(3)
F63 C63 C64 119.8(3)
F63 C63 C62 120.4(3)
C64 C63 C62 119.9(3)
F64 C64 C65 120.6(3)
F64 C64 C63 120.7(3)
C65 C64 C63 118.7(3)
F65 C65 C64 119.5(3)
F65 C65 C66 120.4(3)
C64 C65 C66 120.1(3)
F66 C66 C65 114.9(3)
F66 C66 C61 121.0(3)
C65 C66 C61 124.1(3)
C76 C71 C72 112.6(3)
C76 C71 B1 127.0(2)
C72 C71 B1 120.0(2)
F72 C72 C73 116.2(2)
F72 C72 C71 118.7(2)
C73 C72 C71 125.0(3)
F73 C73 C74 119.9(3)
F73 C73 C72 120.7(3)
C74 C73 C72 119.4(3)
F74 C74 C73 120.8(3)
F74 C74 C75 120.5(3)
C73 C74 C75 118.7(3)
F75 C75 C76 120.7(3)
F75 C75 C74 119.7(3)
C76 C75 C74 119.7(3)
F76 C76 C75 114.4(3)
F76 C76 C71 121.0(3)
C75 C76 C71 124.6(3)
C86 C81 C82 113.4(3)
C86 C81 B1 127.2(3)
C82 C81 B1 118.9(3)
F82 C82 C83 115.8(3)
F82 C82 C81 119.4(3)
C83 C82 C81 124.9(3)
F83 C83 C82 121.2(3)
F83 C83 C84 119.8(3)
C82 C83 C84 119.0(3)
F84 C84 C85 121.0(3)
F84 C84 C83 120.0(3)
C85 C84 C83 119.0(3)
F85 C85 C84 119.8(3)
F85 C85 C86 119.9(3)
C84 C85 C86 120.3(3)
F86 C86 C85 115.5(3)
F86 C86 C81 121.0(3)
C85 C86 C81 123.5(3)
C92 C91 C96 112.8(3)
C92 C91 B1 127.9(3)
C96 C91 B1 118.8(2)
F92 C92 C91 121.0(3)
F92 C92 C93 115.0(3)
C91 C92 C93 124.1(3)
F93 C93 C94 120.2(3)
F93 C93 C92 120.0(3)
C94 C93 C92 119.8(3)
F94 C94 C93 120.8(3)
F94 C94 C95 120.0(3)
C93 C94 C95 119.2(3)
F95 C95 C94 119.9(3)
F95 C95 C96 120.8(3)
C94 C95 C96 119.2(3)
F96 C96 C95 116.1(3)
F96 C96 C91 119.1(3)
C95 C96 C91 124.8(3)

loop_
_geom_bond_atom_site_label_1
_geom_bond_atom_site_label_2
_geom_bond_distance
Zr1 O1 2.097(2)
Zr1 C1 2.402(3)
Zr1 C15 2.523(3)
Zr1 C17 2.528(3)
Zr1 C20 2.530(3)
Zr1 C19 2.540(3)
Zr1 C18 2.547(3)
Zr1 C14 2.551(3)
Zr1 C16 2.560(3)
Zr1 C12 2.562(3)
Zr1 C13 2.564(3)
Zr1 C11 2.573(3)
P1 C1 1.789(3)
P1 C41 1.804(3)
P1 C51 1.807(3)
P1 C4 1.887(3)
B1 C91 1.646(4)
B1 C81 1.652(4)
B1 C61 1.654(4)
B1 C71 1.654(4)
O1 C4 1.290(4)
O2 C4 1.197(4)
C1 C2 1.351(4)
C2 C31 1.504(4)
C2 C3 1.508(4)
C3 H3A 0.9700
C3 H3B 0.9700
C3 H3C 0.9700
C11 C12 1.410(4)
C11 C15 1.418(5)
C11 C21 1.501(4)
C12 C13 1.427(4)
C12 C22 1.506(4)
C13 C14 1.414(4)
C13 C23 1.499(4)
C14 C15 1.419(4)
C14 C24 1.502(5)
C15 C25 1.506(5)
C16 C20 1.413(4)
C16 C17 1.428(4)
C16 C26 1.503(4)
C17 C18 1.426(4)
C17 C27 1.502(4)
C18 C19 1.423(4)
C18 C28 1.499(4)
C19 C20 1.416(4)
C19 C29 1.499(4)
C20 C30 1.494(4)
C21 H21A 0.9700
C21 H21B 0.9700
C21 H21C 0.9700
C22 H22A 0.9700
C22 H22B 0.9700
C22 H22C 0.9700
C23 H23A 0.9700
C23 H23B 0.9700
C23 H23C 0.9700
C24 H24A 0.9700
C24 H24B 0.9700
C24 H24C 0.9700
C25 H25A 0.9700
C25 H25B 0.9700
C25 H25C 0.9700
C26 H26A 0.9700
C26 H26B 0.9700
C26 H26C 0.9700
C27 H27A 0.9700
C27 H27B 0.9700
C27 H27C 0.9700
C28 H28A 0.9700
C28 H28B 0.9700
C28 H28C 0.9700
C29 H29A 0.9700
C29 H29B 0.9700
C29 H29C 0.9700
C30 H30A 0.9700
C30 H30B 0.9700
C30 H30C 0.9700
C31 C32 1.388(5)
C31 C36 1.389(5)
C32 C33 1.378(5)
C32 H32 0.9400
C33 C34 1.380(7)
C33 H33 0.9400
C34 C35 1.370(7)
C34 H34 0.9400
C35 C36 1.388(6)
C35 H35 0.9400
C36 H36 0.9400
C41 C46 1.385(5)
C41 C42 1.388(5)
C42 C43 1.373(5)
C42 H42 0.9400
C43 C44 1.355(7)
C43 H43 0.9400
C44 C45 1.377(7)
C44 H44 0.9400
C45 C46 1.397(6)
C45 H45 0.9400
C46 H46 0.9400
C51 C52 1.391(4)
C51 C56 1.398(5)
C52 C53 1.380(5)
C52 H52 0.9400
C53 C54 1.369(5)
C53 H53 0.9400
C54 C55 1.381(5)
C54 H54 0.9400
C55 C56 1.383(5)
C55 H55 0.9400
C56 H56 0.9400
C61 C66 1.391(4)
C61 C62 1.398(4)
F62 C62 1.349(4)
C62 C63 1.374(5)
F63 C63 1.354(4)
C63 C64 1.374(5)
F64 C64 1.343(4)
C64 C65 1.368(5)
F65 C65 1.349(4)
C65 C66 1.380(4)
F66 C66 1.346(4)
C71 C76 1.380(4)
C71 C72 1.398(4)
F72 C72 1.357(3)
C72 C73 1.370(4)
F73 C73 1.346(3)
C73 C74 1.367(4)
F74 C74 1.340(4)
C74 C75 1.383(4)
F75 C75 1.345(4)
C75 C76 1.375(4)
F76 C76 1.356(3)
C81 C86 1.388(4)
C81 C82 1.388(4)
F82 C82 1.352(4)
C82 C83 1.372(4)
F83 C83 1.342(4)
C83 C84 1.380(5)
F84 C84 1.346(4)
C84 C85 1.361(5)
F85 C85 1.347(4)
C85 C86 1.383(4)
F86 C86 1.347(4)
C91 C92 1.388(4)
C91 C96 1.395(4)
F92 C92 1.352(3)
C92 C93 1.389(4)
F93 C93 1.345(3)
C93 C94 1.365(4)
F94 C94 1.342(4)
C94 C95 1.371(5)
F95 C95 1.342(3)
C95 C96 1.380(4)
F96 C96 1.352(3)

loop_
_geom_torsion_atom_site_label_1
_geom_torsion_atom_site_label_2
_geom_torsion_atom_site_label_3
_geom_torsion_atom_site_label_4
_geom_torsion
C1 Zr1 O1 C4 -5.2(3)
C15 Zr1 O1 C4 -136.5(3)
C17 Zr1 O1 C4 102.5(3)
C20 Zr1 O1 C4 121.7(3)
C19 Zr1 O1 C4 88.8(3)
C18 Zr1 O1 C4 75.2(3)
C14 Zr1 O1 C4 -106.8(3)
C16 Zr1 O1 C4 132.5(3)
C12 Zr1 O1 C4 -96.1(3)
C13 Zr1 O1 C4 -83.3(3)
C11 Zr1 O1 C4 -134.8(3)
C41 P1 C1 C2 52.4(3)
C51 P1 C1 C2 -76.1(3)
C4 P1 C1 C2 171.1(2)
C41 P1 C1 Zr1 -123.52(16)
C51 P1 C1 Zr1 108.02(15)
C4 P1 C1 Zr1 -4.84(17)
O1 Zr1 C1 C2 -170.5(3)
C15 Zr1 C1 C2 -90.1(3)
C17 Zr1 C1 C2 59.1(3)
C20 Zr1 C1 C2 118.9(3)
C19 Zr1 C1 C2 111.0(3)
C18 Zr1 C1 C2 79.2(3)
C14 Zr1 C1 C2 -96.1(3)
C16 Zr1 C1 C2 80.6(3)
C12 Zr1 C1 C2 -42.3(3)
C13 Zr1 C1 C2 -69.5(3)
C11 Zr1 C1 C2 -47.6(3)
O1 Zr1 C1 P1 5.01(12)
C15 Zr1 C1 P1 85.45(17)
C17 Zr1 C1 P1 -125.39(13)
C20 Zr1 C1 P1 -65.57(17)
C19 Zr1 C1 P1 -73.50(14)
C18 Zr1 C1 P1 -105.26(14)
C14 Zr1 C1 P1 79.40(14)
C16 Zr1 C1 P1 -103.89(17)
C12 Zr1 C1 P1 133.25(14)
C13 Zr1 C1 P1 105.96(14)
C11 Zr1 C1 P1 127.85(14)
P1 C1 C2 C31 -11.2(4)
Zr1 C1 C2 C31 163.9(2)
P1 C1 C2 C3 170.4(2)
Zr1 C1 C2 C3 -14.4(4)
Zr1 O1 C4 O2 -176.1(3)
Zr1 O1 C4 P1 3.2(4)
C1 P1 C4 O2 -178.8(3)
C41 P1 C4 O2 -49.1(3)
C51 P1 C4 O2 63.0(3)
C1 P1 C4 O1 1.9(3)
C41 P1 C4 O1 131.6(2)
C51 P1 C4 O1 -116.3(2)
O1 Zr1 C11 C12 112.77(18)
C1 Zr1 C11 C12 10.2(2)
C15 Zr1 C11 C12 116.1(3)
C17 Zr1 C11 C12 -106.24(19)
C20 Zr1 C11 C12 -158.17(18)
C19 Zr1 C11 C12 -139.09(18)
C18 Zr1 C11 C12 -100.91(19)
C14 Zr1 C11 C12 78.0(2)
C16 Zr1 C11 C12 -137.98(19)
C13 Zr1 C11 C12 37.52(18)
O1 Zr1 C11 C15 -3.3(2)
C1 Zr1 C11 C15 -105.9(2)
C17 Zr1 C11 C15 137.70(19)
C20 Zr1 C11 C15 85.77(19)
C19 Zr1 C11 C15 104.9(2)
C18 Zr1 C11 C15 143.03(18)
C14 Zr1 C11 C15 -38.10(18)
C16 Zr1 C11 C15 105.96(19)
C12 Zr1 C11 C15 -116.1(3)
C13 Zr1 C11 C15 -78.5(2)
O1 Zr1 C11 C21 -126.1(3)
C1 Zr1 C11 C21 131.3(3)
C15 Zr1 C11 C21 -122.8(4)
C17 Zr1 C11 C21 14.9(3)
C20 Zr1 C11 C21 -37.0(4)
C19 Zr1 C11 C21 -17.9(4)
C18 Zr1 C11 C21 20.2(4)
C14 Zr1 C11 C21 -160.9(4)
C16 Zr1 C11 C21 -16.8(3)
C12 Zr1 C11 C21 121.1(4)
C13 Zr1 C11 C21 158.7(4)
C15 C11 C12 C13 -2.9(3)
C21 C11 C12 C13 160.8(3)
Zr1 C11 C12 C13 -66.9(2)
C15 C11 C12 C22 -168.8(3)
C21 C11 C12 C22 -5.1(5)
Zr1 C11 C12 C22 127.1(3)
C15 C11 C12 Zr1 64.0(2)
C21 C11 C12 Zr1 -132.3(3)
O1 Zr1 C12 C11 -90.4(2)
C1 Zr1 C12 C11 -172.08(18)
C15 Zr1 C12 C11 -36.62(18)
C17 Zr1 C12 C11 75.67(19)
C20 Zr1 C12 C11 30.4(2)
C19 Zr1 C12 C11 79.6(3)
C18 Zr1 C12 C11 99.36(19)
C14 Zr1 C12 C11 -77.4(2)
C16 Zr1 C12 C11 43.2(2)
C13 Zr1 C12 C11 -114.4(3)
O1 Zr1 C12 C13 24.0(2)
C1 Zr1 C12 C13 -57.65(18)
C15 Zr1 C12 C13 77.81(19)
C17 Zr1 C12 C13 -169.90(17)
C20 Zr1 C12 C13 144.88(17)
C19 Zr1 C12 C13 -166.00(19)
C18 Zr1 C12 C13 -146.21(16)
C14 Zr1 C12 C13 37.07(17)
C16 Zr1 C12 C13 157.62(17)
C11 Zr1 C12 C13 114.4(3)
O1 Zr1 C12 C22 148.2(3)
C1 Zr1 C12 C22 66.5(3)
C15 Zr1 C12 C22 -158.0(3)
C17 Zr1 C12 C22 -45.8(3)
C20 Zr1 C12 C22 -91.0(3)
C19 Zr1 C12 C22 -41.9(4)
C18 Zr1 C12 C22 -22.1(3)
C14 Zr1 C12 C22 161.2(3)
C16 Zr1 C12 C22 -78.2(3)
C13 Zr1 C12 C22 124.1(4)
C11 Zr1 C12 C22 -121.4(4)
C11 C12 C13 C14 1.1(3)
C22 C12 C13 C14 166.6(3)
Zr1 C12 C13 C14 -66.2(2)
C11 C12 C13 C23 -167.0(3)
C22 C12 C13 C23 -1.5(5)
Zr1 C12 C13 C23 125.7(3)
C11 C12 C13 Zr1 67.3(2)
C22 C12 C13 Zr1 -127.2(3)
O1 Zr1 C13 C14 -46.74(18)
C1 Zr1 C13 C14 -123.60(19)
C15 Zr1 C13 C14 37.04(17)
C17 Zr1 C13 C14 127.57(18)
C20 Zr1 C13 C14 39.3(3)
C19 Zr1 C13 C14 -119.8(7)
C18 Zr1 C13 C14 170.92(17)
C16 Zr1 C13 C14 83.8(2)
C12 Zr1 C13 C14 114.6(3)
C11 Zr1 C13 C14 77.58(19)
O1 Zr1 C13 C12 -161.30(17)
C1 Zr1 C13 C12 121.83(18)
C15 Zr1 C13 C12 -77.52(19)
C17 Zr1 C13 C12 13.0(2)
C20 Zr1 C13 C12 -75.3(3)
C19 Zr1 C13 C12 125.6(7)
C18 Zr1 C13 C12 56.4(2)
C14 Zr1 C13 C12 -114.6(2)
C16 Zr1 C13 C12 -30.8(2)
C11 Zr1 C13 C12 -36.98(17)
O1 Zr1 C13 C23 76.2(3)
C1 Zr1 C13 C23 -0.7(3)
C15 Zr1 C13 C23 160.0(3)
C17 Zr1 C13 C23 -109.5(3)
C20 Zr1 C13 C23 162.2(3)
C19 Zr1 C13 C23 3.1(9)
C18 Zr1 C13 C23 -66.1(4)
C14 Zr1 C13 C23 122.9(4)
C16 Zr1 C13 C23 -153.3(3)
C12 Zr1 C13 C23 -122.5(4)
C11 Zr1 C13 C23 -159.5(3)
C12 C13 C14 C15 1.1(3)
C23 C13 C14 C15 169.2(3)
Zr1 C13 C14 C15 -65.3(2)
C12 C13 C14 C24 -171.6(3)
C23 C13 C14 C24 -3.6(5)
Zr1 C13 C14 C24 122.0(3)
C12 C13 C14 Zr1 66.4(2)
C23 C13 C14 Zr1 -125.5(3)
O1 Zr1 C14 C13 132.24(18)
C1 Zr1 C14 C13 56.05(18)
C15 Zr1 C14 C13 -115.3(3)
C17 Zr1 C14 C13 -84.3(2)
C20 Zr1 C14 C13 -160.70(17)
C19 Zr1 C14 C13 165.30(19)
C18 Zr1 C14 C13 -67.5(10)
C16 Zr1 C14 C13 -121.34(18)
C12 Zr1 C14 C13 -37.35(17)
C11 Zr1 C14 C13 -77.47(19)
O1 Zr1 C14 C15 -112.41(19)
C1 Zr1 C14 C15 171.40(19)
C17 Zr1 C14 C15 31.0(3)
C20 Zr1 C14 C15 -45.4(2)
C19 Zr1 C14 C15 -79.4(3)
C18 Zr1 C14 C15 47.9(11)
C16 Zr1 C14 C15 -6.0(2)
C12 Zr1 C14 C15 78.0(2)
C13 Zr1 C14 C15 115.3(3)
C11 Zr1 C14 C15 37.88(18)
O1 Zr1 C14 C24 9.1(3)
C1 Zr1 C14 C24 -67.1(3)
C15 Zr1 C14 C24 121.5(4)
C17 Zr1 C14 C24 152.5(3)
C20 Zr1 C14 C24 76.1(3)
C19 Zr1 C14 C24 42.1(4)
C18 Zr1 C14 C24 169.4(9)
C16 Zr1 C14 C24 115.5(3)
C12 Zr1 C14 C24 -160.5(3)
C13 Zr1 C14 C24 -123.2(4)
C11 Zr1 C14 C24 159.4(3)
C12 C11 C15 C14 3.6(3)
C21 C11 C15 C14 -159.7(3)
Zr1 C11 C15 C14 68.7(2)
C12 C11 C15 C25 175.8(3)
C21 C11 C15 C25 12.6(5)
Zr1 C11 C15 C25 -119.0(3)
C12 C11 C15 Zr1 -65.2(2)
C21 C11 C15 Zr1 131.6(3)
C13 C14 C15 C11 -2.9(3)
C24 C14 C15 C11 169.9(3)
Zr1 C14 C15 C11 -69.4(2)
C13 C14 C15 C25 -175.3(3)
C24 C14 C15 C25 -2.5(5)
Zr1 C14 C15 C25 118.3(3)
C13 C14 C15 Zr1 66.5(2)
C24 C14 C15 Zr1 -120.7(3)
O1 Zr1 C15 C11 177.23(18)
C1 Zr1 C15 C11 102.0(2)
C17 Zr1 C15 C11 -46.8(2)
C20 Zr1 C15 C11 -102.44(19)
C19 Zr1 C15 C11 -107.8(2)
C18 Zr1 C15 C11 -59.9(3)
C14 Zr1 C15 C11 113.2(3)
C16 Zr1 C15 C11 -71.83(19)
C12 Zr1 C15 C11 36.14(18)
C13 Zr1 C15 C11 76.6(2)
O1 Zr1 C15 C14 64.04(19)
C1 Zr1 C15 C14 -11.2(2)
C17 Zr1 C15 C14 -159.94(18)
C20 Zr1 C15 C14 144.37(18)
C19 Zr1 C15 C14 139.00(18)
C18 Zr1 C15 C14 -173.04(18)
C16 Zr1 C15 C14 174.99(19)
C12 Zr1 C15 C14 -77.1(2)
C13 Zr1 C15 C14 -36.59(18)
C11 Zr1 C15 C14 -113.2(3)
O1 Zr1 C15 C25 -58.3(3)
C1 Zr1 C15 C25 -133.6(3)
C17 Zr1 C15 C25 77.7(3)
C20 Zr1 C15 C25 22.0(3)
C19 Zr1 C15 C25 16.6(3)
C18 Zr1 C15 C25 64.6(3)
C14 Zr1 C15 C25 -122.4(4)
C16 Zr1 C15 C25 52.6(3)
C12 Zr1 C15 C25 160.6(3)
C13 Zr1 C15 C25 -159.0(3)
C11 Zr1 C15 C25 124.4(4)
O1 Zr1 C16 C20 -20.23(19)
C1 Zr1 C16 C20 76.4(2)
C15 Zr1 C16 C20 -110.72(18)
C17 Zr1 C16 C20 115.9(3)
C19 Zr1 C16 C20 37.39(17)
C18 Zr1 C16 C20 78.07(19)
C14 Zr1 C16 C20 -107.51(19)
C12 Zr1 C16 C20 -163.09(17)
C13 Zr1 C16 C20 -146.64(18)
C11 Zr1 C16 C20 -141.63(19)
O1 Zr1 C16 C17 -136.12(17)
C1 Zr1 C16 C17 -39.5(2)
C15 Zr1 C16 C17 133.38(19)
C20 Zr1 C16 C17 -115.9(3)
C19 Zr1 C16 C17 -78.51(19)
C18 Zr1 C16 C17 -37.83(17)
C14 Zr1 C16 C17 136.59(17)
C12 Zr1 C16 C17 81.02(19)
C13 Zr1 C16 C17 97.5(2)
C11 Zr1 C16 C17 102.47(19)
O1 Zr1 C16 C26 99.7(3)
C1 Zr1 C16 C26 -163.7(3)
C15 Zr1 C16 C26 9.2(3)
C17 Zr1 C16 C26 -124.2(4)
C20 Zr1 C16 C26 119.9(4)
C19 Zr1 C16 C26 157.3(4)
C18 Zr1 C16 C26 -162.0(4)
C14 Zr1 C16 C26 12.4(4)
C12 Zr1 C16 C26 -43.2(3)
C13 Zr1 C16 C26 -26.7(4)
C11 Zr1 C16 C26 -21.7(3)
C20 C16 C17 C18 3.2(3)
C26 C16 C17 C18 -160.4(3)
Zr1 C16 C17 C18 67.8(2)
C20 C16 C17 C27 171.8(3)
C26 C16 C17 C27 8.1(5)
Zr1 C16 C17 C27 -123.7(3)
C20 C16 C17 Zr1 -64.6(2)
C26 C16 C17 Zr1 131.8(3)
O1 Zr1 C17 C18 -53.8(2)
C1 Zr1 C17 C18 39.44(19)
C15 Zr1 C17 C18 -165.56(16)
C20 Zr1 C17 C18 -77.34(18)
C19 Zr1 C17 C18 -36.96(16)
C14 Zr1 C17 C18 177.01(17)
C16 Zr1 C17 C18 -113.7(3)
C12 Zr1 C17 C18 140.76(17)
C13 Zr1 C17 C18 133.78(17)
C11 Zr1 C17 C18 171.54(18)
O1 Zr1 C17 C16 59.9(2)
C1 Zr1 C17 C16 153.14(17)
C15 Zr1 C17 C16 -51.9(2)
C20 Zr1 C17 C16 36.35(18)
C19 Zr1 C17 C16 76.74(19)
C18 Zr1 C17 C16 113.7(3)
C14 Zr1 C17 C16 -69.3(2)
C12 Zr1 C17 C16 -105.55(18)
C13 Zr1 C17 C16 -112.52(19)
C11 Zr1 C17 C16 -74.77(19)
O1 Zr1 C17 C27 -175.8(2)
C1 Zr1 C17 C27 -82.6(3)
C15 Zr1 C17 C27 72.4(3)
C20 Zr1 C17 C27 160.6(3)
C19 Zr1 C17 C27 -159.0(3)
C18 Zr1 C17 C27 -122.0(3)
C14 Zr1 C17 C27 55.0(3)
C16 Zr1 C17 C27 124.3(3)
C12 Zr1 C17 C27 18.7(3)
C13 Zr1 C17 C27 11.7(3)
C11 Zr1 C17 C27 49.5(3)
C16 C17 C18 C19 -2.4(3)
C27 C17 C18 C19 -171.1(3)
Zr1 C17 C18 C19 65.8(2)
C16 C17 C18 C28 165.8(3)
C27 C17 C18 C28 -3.0(5)
Zr1 C17 C18 C28 -126.1(3)
C16 C17 C18 Zr1 -68.1(2)
C27 C17 C18 Zr1 123.1(3)
O1 Zr1 C18 C19 25.39(18)
C1 Zr1 C18 C19 101.58(17)
C15 Zr1 C18 C19 -92.2(2)
C17 Zr1 C18 C19 -115.1(2)
C20 Zr1 C18 C19 -37.03(17)
C14 Zr1 C18 C19 -134.4(10)
C16 Zr1 C18 C19 -77.30(18)
C12 Zr1 C18 C19 -162.62(16)
C13 Zr1 C18 C19 165.78(17)
C11 Zr1 C18 C19 -124.99(17)
O1 Zr1 C18 C17 140.45(16)
C1 Zr1 C18 C17 -143.36(18)
C15 Zr1 C18 C17 22.8(3)
C20 Zr1 C18 C17 78.03(18)
C19 Zr1 C18 C17 115.1(2)
C14 Zr1 C18 C17 -19.3(11)
C16 Zr1 C18 C17 37.76(17)
C12 Zr1 C18 C17 -47.6(2)
C13 Zr1 C18 C17 -79.2(2)
C11 Zr1 C18 C17 -9.9(2)
O1 Zr1 C18 C28 -97.7(3)
C1 Zr1 C18 C28 -21.6(3)
C15 Zr1 C18 C28 144.6(3)
C17 Zr1 C18 C28 121.8(4)
C20 Zr1 C18 C28 -160.2(3)
C19 Zr1 C18 C28 -123.1(4)
C14 Zr1 C18 C28 102.5(10)
C16 Zr1 C18 C28 159.6(3)
C12 Zr1 C18 C28 74.2(3)
C13 Zr1 C18 C28 42.6(4)
C11 Zr1 C18 C28 111.9(3)
C17 C18 C19 C20 0.6(3)
C28 C18 C19 C20 -167.4(3)
Zr1 C18 C19 C20 66.0(2)
C17 C18 C19 C29 171.3(3)
C28 C18 C19 C29 3.3(5)
Zr1 C18 C19 C29 -123.3(3)
C17 C18 C19 Zr1 -65.4(2)
C28 C18 C19 Zr1 126.6(3)
O1 Zr1 C19 C20 89.43(18)
C1 Zr1 C19 C20 167.58(18)
C15 Zr1 C19 C20 9.8(2)
C17 Zr1 C19 C20 -77.86(19)
C18 Zr1 C19 C20 -115.0(3)
C14 Zr1 C19 C20 56.7(3)
C16 Zr1 C19 C20 -37.13(17)
C12 Zr1 C19 C20 -82.6(3)
C13 Zr1 C19 C20 163.8(6)
C11 Zr1 C19 C20 -35.8(2)
O1 Zr1 C19 C18 -155.56(18)
C1 Zr1 C19 C18 -77.41(17)
C15 Zr1 C19 C18 124.84(18)
C17 Zr1 C19 C18 37.15(16)
C20 Zr1 C19 C18 115.0(3)
C14 Zr1 C19 C18 171.74(19)
C16 Zr1 C19 C18 77.87(18)
C12 Zr1 C19 C18 32.4(3)
C13 Zr1 C19 C18 -81.2(7)
C11 Zr1 C19 C18 79.2(2)
O1 Zr1 C19 C29 -30.7(3)
C1 Zr1 C19 C29 47.4(3)
C15 Zr1 C19 C29 -110.3(3)
C17 Zr1 C19 C29 162.0(3)
C20 Zr1 C19 C29 -120.1(3)
C18 Zr1 C19 C29 124.9(3)
C14 Zr1 C19 C29 -63.4(4)
C16 Zr1 C19 C29 -157.3(3)
C12 Zr1 C19 C29 157.2(2)
C13 Zr1 C19 C29 43.7(8)
C11 Zr1 C19 C29 -155.9(2)
C17 C16 C20 C19 -2.9(3)
C26 C16 C20 C19 161.4(3)
Zr1 C16 C20 C19 -67.3(2)
C17 C16 C20 C30 -176.7(3)
C26 C16 C20 C30 -12.4(5)
Zr1 C16 C20 C30 118.9(3)
C17 C16 C20 Zr1 64.4(2)
C26 C16 C20 Zr1 -131.3(3)
C18 C19 C20 C16 1.4(3)
C29 C19 C20 C16 -169.7(3)
Zr1 C19 C20 C16 67.9(2)
C18 C19 C20 C30 175.4(3)
C29 C19 C20 C30 4.3(5)
Zr1 C19 C20 C30 -118.2(3)
C18 C19 C20 Zr1 -66.4(2)
C29 C19 C20 Zr1 122.5(3)
O1 Zr1 C20 C16 160.89(18)
C1 Zr1 C20 C16 -129.44(17)
C15 Zr1 C20 C16 72.70(19)
C17 Zr1 C20 C16 -36.78(17)
C19 Zr1 C20 C16 -114.5(3)
C18 Zr1 C20 C16 -77.46(19)
C14 Zr1 C20 C16 95.65(19)
C12 Zr1 C20 C16 23.6(2)
C13 Zr1 C20 C16 70.8(3)
C11 Zr1 C20 C16 39.75(19)
O1 Zr1 C20 C19 -84.57(18)
C1 Zr1 C20 C19 -14.9(2)
C15 Zr1 C20 C19 -172.76(18)
C17 Zr1 C20 C19 77.76(19)
C18 Zr1 C20 C19 37.07(17)
C14 Zr1 C20 C19 -149.81(17)
C16 Zr1 C20 C19 114.5(3)
C12 Zr1 C20 C19 138.09(18)
C13 Zr1 C20 C19 -174.6(2)
C11 Zr1 C20 C19 154.29(17)
O1 Zr1 C20 C30 36.9(3)
C1 Zr1 C20 C30 106.6(3)
C15 Zr1 C20 C30 -51.3(3)
C17 Zr1 C20 C30 -160.8(3)
C19 Zr1 C20 C30 121.5(4)
C18 Zr1 C20 C30 158.5(3)
C14 Zr1 C20 C30 -28.4(3)
C16 Zr1 C20 C30 -124.0(4)
C12 Zr1 C20 C30 -100.5(3)
C13 Zr1 C20 C30 -53.2(4)
C11 Zr1 C20 C30 -84.2(3)
C1 C2 C31 C32 -77.5(4)
C3 C2 C31 C32 101.0(4)
C1 C2 C31 C36 107.5(4)
C3 C2 C31 C36 -74.0(4)
C36 C31 C32 C33 -0.8(6)
C2 C31 C32 C33 -176.0(3)
C31 C32 C33 C34 -1.8(7)
C32 C33 C34 C35 2.0(8)
C33 C34 C35 C36 0.5(10)
C34 C35 C36 C31 -3.2(9)
C32 C31 C36 C35 3.2(7)
C2 C31 C36 C35 178.4(5)
C1 P1 C41 C46 -96.4(3)
C51 P1 C41 C46 34.7(3)
C4 P1 C41 C46 145.9(3)
C1 P1 C41 C42 82.9(3)
C51 P1 C41 C42 -146.0(3)
C4 P1 C41 C42 -34.8(3)
C46 C41 C42 C43 1.0(5)
P1 C41 C42 C43 -178.3(3)
C41 C42 C43 C44 0.0(6)
C42 C43 C44 C45 -1.0(7)
C43 C44 C45 C46 1.1(7)
C42 C41 C46 C45 -0.9(5)
P1 C41 C46 C45 178.4(3)
C44 C45 C46 C41 -0.2(6)
C1 P1 C51 C52 19.5(3)
C41 P1 C51 C52 -116.9(3)
C4 P1 C51 C52 131.5(3)
C1 P1 C51 C56 -158.4(3)
C41 P1 C51 C56 65.2(3)
C4 P1 C51 C56 -46.4(3)
C56 C51 C52 C53 0.2(5)
P1 C51 C52 C53 -177.8(3)
C51 C52 C53 C54 1.3(5)
C52 C53 C54 C55 -1.5(6)
C53 C54 C55 C56 0.2(7)
C54 C55 C56 C51 1.2(6)
C52 C51 C56 C55 -1.4(5)
P1 C51 C56 C55 176.6(3)
C91 B1 C61 C66 17.5(4)
C81 B1 C61 C66 132.5(3)
C71 B1 C61 C66 -104.9(3)
C91 B1 C61 C62 -170.1(3)
C81 B1 C61 C62 -55.1(4)
C71 B1 C61 C62 67.5(3)
C66 C61 C62 F62 177.7(3)
B1 C61 C62 F62 4.3(4)
C66 C61 C62 C63 -2.0(4)
B1 C61 C62 C63 -175.4(3)
F62 C62 C63 F63 1.7(4)
C61 C62 C63 F63 -178.6(3)
F62 C62 C63 C64 -178.1(3)
C61 C62 C63 C64 1.6(5)
F63 C63 C64 F64 -0.7(5)
C62 C63 C64 F64 179.1(3)
F63 C63 C64 C65 179.9(3)
C62 C63 C64 C65 -0.3(5)
F64 C64 C65 F65 0.1(5)
C63 C64 C65 F65 179.6(3)
F64 C64 C65 C66 -179.7(3)
C63 C64 C65 C66 -0.3(5)
F65 C65 C66 F66 -1.1(4)
C64 C65 C66 F66 178.8(3)
F65 C65 C66 C61 179.8(3)
C64 C65 C66 C61 -0.4(5)
C62 C61 C66 F66 -177.7(3)
B1 C61 C66 F66 -4.9(4)
C62 C61 C66 C65 1.4(4)
B1 C61 C66 C65 174.2(3)
C91 B1 C71 C76 134.1(3)
C81 B1 C71 C76 19.5(4)
C61 B1 C71 C76 -104.0(3)
C91 B1 C71 C72 -52.9(3)
C81 B1 C71 C72 -167.5(2)
C61 B1 C71 C72 68.9(3)
C76 C71 C72 F72 177.1(2)
B1 C71 C72 F72 3.2(4)
C76 C71 C72 C73 -1.2(4)
B1 C71 C72 C73 -175.1(3)
F72 C72 C73 F73 0.7(4)
C71 C72 C73 F73 179.1(3)
F72 C72 C73 C74 -178.0(3)
C71 C72 C73 C74 0.4(5)
F73 C73 C74 F74 1.4(5)
C72 C73 C74 F74 -179.8(3)
F73 C73 C74 C75 -178.6(3)
C72 C73 C74 C75 0.1(5)
F74 C74 C75 F75 -0.5(5)
C73 C74 C75 F75 179.5(3)
F74 C74 C75 C76 -179.7(3)
C73 C74 C75 C76 0.3(5)
F75 C75 C76 F76 -1.4(4)
C74 C75 C76 F76 177.8(3)
F75 C75 C76 C71 179.5(3)
C74 C75 C76 C71 -1.3(5)
C72 C71 C76 F76 -177.4(2)
B1 C71 C76 F76 -4.0(4)
C72 C71 C76 C75 1.7(4)
B1 C71 C76 C75 175.1(3)
C91 B1 C81 C86 104.7(3)
C61 B1 C81 C86 -17.2(4)
C71 B1 C81 C86 -133.2(3)
C91 B1 C81 C82 -66.2(3)
C61 B1 C81 C82 171.8(3)
C71 B1 C81 C82 55.9(4)
C86 C81 C82 F82 -179.6(3)
B1 C81 C82 F82 -7.4(4)
C86 C81 C82 C83 -0.3(4)
B1 C81 C82 C83 171.8(3)
F82 C82 C83 F83 -0.6(5)
C81 C82 C83 F83 -179.9(3)
F82 C82 C83 C84 179.1(3)
C81 C82 C83 C84 -0.2(5)
F83 C83 C84 F84 0.2(5)
C82 C83 C84 F84 -179.4(3)
F83 C83 C84 C85 -179.5(3)
C82 C83 C84 C85 0.9(5)
F84 C84 C85 F85 -1.0(5)
C83 C84 C85 F85 178.7(3)
F84 C84 C85 C86 179.3(3)
C83 C84 C85 C86 -1.0(5)
F85 C85 C86 F86 1.1(4)
C84 C85 C86 F86 -179.3(3)
F85 C85 C86 C81 -179.2(3)
C84 C85 C86 C81 0.4(5)
C82 C81 C86 F86 179.9(3)
B1 C81 C86 F86 8.6(4)
C82 C81 C86 C85 0.2(4)
B1 C81 C86 C85 -171.1(3)
C81 B1 C91 C92 103.3(3)
C61 B1 C91 C92 -133.7(3)
C71 B1 C91 C92 -18.5(4)
C81 B1 C91 C96 -68.3(3)
C61 B1 C91 C96 54.7(3)
C71 B1 C91 C96 169.9(2)
C96 C91 C92 F92 178.7(2)
B1 C91 C92 F92 6.6(4)
C96 C91 C92 C93 -2.1(4)
B1 C91 C92 C93 -174.1(3)
F92 C92 C93 F93 1.4(4)
C91 C92 C93 F93 -177.9(3)
F92 C92 C93 C94 180.0(3)
C91 C92 C93 C94 0.7(5)
F93 C93 C94 F94 -0.4(5)
C92 C93 C94 F94 -178.9(3)
F93 C93 C94 C95 179.1(3)
C92 C93 C94 C95 0.6(5)
F94 C94 C95 F95 -1.0(5)
C93 C94 C95 F95 179.5(3)
F94 C94 C95 C96 179.3(3)
C93 C94 C95 C96 -0.2(5)
F95 C95 C96 F96 0.2(4)
C94 C95 C96 F96 179.8(3)
F95 C95 C96 C91 178.9(3)
C94 C95 C96 C91 -1.5(5)
C92 C91 C96 F96 -178.8(2)
B1 C91 C96 F96 -6.0(4)
C92 C91 C96 C95 2.5(4)
B1 C91 C96 C95 175.4(3)

loop_
_platon_squeeze_void_nr
_platon_squeeze_void_average_x
_platon_squeeze_void_average_y
_platon_squeeze_void_average_z
_platon_squeeze_void_volume
_platon_squeeze_void_count_electrons
_platon_squeeze_void_content
1 -0.016 0.500 0.000 242 42 ' '
2 0.125 1.022 0.703 30 1 ' '
3 0.500 1.000 1.000 39 2 ' '
4 0.875 0.978 0.297 30 1 ' '
